data_7125649
loop_
_publ_author_name
'Bousfiha, Asmae'
'Dim\'e, Abdou K D'
'Mankou-Makaya, Amelle'
'Echaubard, Julie'
'Berthelot, Mathieu'
'Cattey, H\'el\`ene'
'Romieu, Anthony'
'Roger, Julien'
'Devillers, Charles H.'

_publ_section_title
;
 Regioselective C-H amination of free base porphyrins via electrogenerated
 pyridinium-porphyrins and stabilization of easily oxidized
 amino-porphyrins by protonation.
;
_journal_issue 6
_journal_name_full 'Chemical communications (Cambridge, England)'
_journal_page_first 884
_journal_page_last 887
_journal_paper_doi 10.1039/c9cc07351e
_journal_volume 56
_journal_year 2020
_chemical_formula_moiety 'C44 H31 N5'
_chemical_formula_sum 'C44 H31 N5'
_chemical_formula_weight 629.74
_space_group_crystal_system monoclinic
_space_group_IT_number 14
_space_group_name_Hall '-P 2ybc'
_space_group_name_H-M_alt 'P 1 21/c 1'
_symmetry_space_group_name_Hall '-P 2ybc'
_atom_sites_solution_hydrogens geom
_atom_sites_solution_primary dual
_audit_creation_date 2019-06-07
_audit_creation_method
;
Olex2 1.2
(compiled 2018.05.29 svn.r3508 for OlexSys, GUI svn.r5506)
;
_audit_update_record
;
2019-09-09 deposited with the CCDC.	2019-12-12 downloaded from the CCDC.
;
_cell_angle_alpha 90
_cell_angle_beta 114.209(2)
_cell_angle_gamma 90
_cell_formula_units_Z 2
_cell_length_a 14.7683(9)
_cell_length_b 9.6009(5)
_cell_length_c 12.4544(7)
_cell_measurement_reflns_used 9858
_cell_measurement_temperature 100.01
_cell_measurement_theta_max 27.44
_cell_measurement_theta_min 3.02
_cell_volume 1610.60(16)
_computing_cell_refinement 'SAINT V8.38A (Bruker, 2016)'
_computing_data_collection 'APEX3 (Bruker, 2015)'
_computing_data_reduction 'SAINT V8.38A (Bruker, 2016)'
_computing_molecular_graphics 'Olex2 (Dolomanov et al., 2009)'
_computing_publication_material 'Olex2 (Dolomanov et al., 2009)'
_computing_structure_refinement 'ShelXL (Sheldrick, 2015)'
_computing_structure_solution 'ShelXT (Sheldrick, 2015)'
_diffrn_ambient_temperature 100.01
_diffrn_detector CMOS
_diffrn_detector_area_resol_mean '1024 x 1024'
_diffrn_detector_type 'Photon 100'
_diffrn_measured_fraction_theta_full 0.999
_diffrn_measured_fraction_theta_max 0.993
_diffrn_measurement_device '\k-geometry diffractometer triump Mo'
_diffrn_measurement_device_type 'Bruker D8 Venture triumph Mo'
_diffrn_measurement_method '\f and \w scans''
_diffrn_radiation_collimation '0.6 mm'
_diffrn_radiation_monochromator 'TRIUMPH curved crystal'
_diffrn_radiation_probe x-ray
_diffrn_radiation_type MoK\a
_diffrn_radiation_wavelength 0.71073
_diffrn_reflns_av_R_equivalents 0.0520
_diffrn_reflns_av_unetI/netI 0.0261
_diffrn_reflns_Laue_measured_fraction_full 0.999
_diffrn_reflns_Laue_measured_fraction_max 0.993
_diffrn_reflns_limit_h_max 19
_diffrn_reflns_limit_h_min -19
_diffrn_reflns_limit_k_max 12
_diffrn_reflns_limit_k_min -12
_diffrn_reflns_limit_l_max 16
_diffrn_reflns_limit_l_min -16
_diffrn_reflns_number 39621
_diffrn_reflns_point_group_measured_fraction_full 0.999
_diffrn_reflns_point_group_measured_fraction_max 0.993
_diffrn_reflns_theta_full 25.242
_diffrn_reflns_theta_max 27.603
_diffrn_reflns_theta_min 3.025
_diffrn_source 'X-ray tube'
_diffrn_source_target Mo
_diffrn_source_type 'Siemens KFF Mo 2K-90C'
_diffrn_standards_number 0
_exptl_absorpt_coefficient_mu 0.077
_exptl_absorpt_correction_T_max 0.7456
_exptl_absorpt_correction_T_min 0.6253
_exptl_absorpt_correction_type multi-scan
_exptl_absorpt_process_details
'SADABS-2016/2 (Bruker,2016/2) was used for absorption correction. wR2(int) was 0.0756 before and 0.0645 after correction. The Ratio of minimum to maximum transmission is 0.8387.'
_exptl_crystal_colour 'clear light violet'
_exptl_crystal_colour_lustre clear
_exptl_crystal_colour_modifier light
_exptl_crystal_colour_primary violet
_exptl_crystal_density_diffrn 1.299
_exptl_crystal_description prism
_exptl_crystal_F_000 660
_exptl_crystal_recrystallization_method
'The material was recrystallised from a mixture of DCM and ether  by slow evaporation'
_exptl_crystal_size_max 0.34
_exptl_crystal_size_mid 0.3
_exptl_crystal_size_min 0.19
_refine_diff_density_max 0.641
_refine_diff_density_min -0.279
_refine_diff_density_rms 0.057
_refine_ls_extinction_method none
_refine_ls_goodness_of_fit_ref 1.060
_refine_ls_hydrogen_treatment constr
_refine_ls_matrix_type full
_refine_ls_number_parameters 226
_refine_ls_number_reflns 3712
_refine_ls_number_restraints 0
_refine_ls_restrained_S_all 1.060
_refine_ls_R_factor_all 0.0753
_refine_ls_R_factor_gt 0.0517
_refine_ls_shift/su_max 0.000
_refine_ls_shift/su_mean 0.000
_refine_ls_structure_factor_coef Fsqd
_refine_ls_weighting_details 'w=1/[\s^2^(Fo^2^)+(0.0560P)^2^+1.4297P] where P=(Fo^2^+2Fc^2^)/3'
_refine_ls_weighting_scheme calc
_refine_ls_wR_factor_gt 0.1215
_refine_ls_wR_factor_ref 0.1423
_reflns_Friedel_coverage 0.000
_reflns_number_gt 2840
_reflns_number_total 3712
_reflns_threshold_expression 'I > 2\s(I)'
_cod_data_source_file c9cc07351e2.cif
_cod_data_source_block H2TPP-NH2
_cod_depositor_comments 'Adding full bibliography for 7125649--7125650.cif.'
_cod_database_code 7125649
_shelx_shelxl_version_number 2018/3
_shelx_space_group_comment
;
The symmetry employed for this shelxl refinement is uniquely defined
by the following loop, which should always be used as a source of
symmetry information in preference to the above space-group names.
They are only intended as comments.
;
_shelx_estimated_absorpt_t_max 0.985
_shelx_estimated_absorpt_t_min 0.974
_olex2_refinement_description
;
1. Fixed Uiso
 At 1.2 times of:
  All C(H) groups, All N(H) groups, All N(H,H) groups
2. Others
 Fixed Sof: H2(0.5) N3(0.5) H3A(0.5) H3B(0.5)
3.a Aromatic/amide H refined with riding coordinates:
 N1(H1), C2(H2), C3(H3), C7(H7), C8(H8), C12(H12), C13(H13), C14(H14),
 C15(H15), C16(H16), C18(H18), C19(H19), C20(H20), C21(H21), C22(H22)
3.b X=CH2 refined with riding coordinates:
 N3(H3A,H3B)
;
_olex2_diffrn_ambient_temperature_device 'Oxford Cryosystems'
_olex2_exptl_crystal_mounting_method 'The crystal was mounted on a mylar loop with oil'
_olex2_submission_special_instructions 'No special instructions were received'

loop_
_space_group_symop_operation_xyz
'x, y, z'
'-x, y+1/2, -z+1/2'
'-x, -y, -z'
'x, -y-1/2, z-1/2'

loop_
_atom_site_label
_atom_site_type_symbol
_atom_site_fract_x
_atom_site_fract_y
_atom_site_fract_z
_atom_site_U_iso_or_equiv
_atom_site_adp_type
_atom_site_occupancy
_atom_site_site_symmetry_order
_atom_site_calc_flag
_atom_site_refinement_flags_posn
_atom_site_refinement_flags_occupancy
_atom_site_disorder_assembly
_atom_site_disorder_group
C1 C 0.48101(13) 0.38515(18) 0.72342(15) 0.0212(4) Uani 1 1 d . . . .
N1 N 0.54426(10) 0.41466(15) 0.67031(13) 0.0221(3) Uani 1 1 d . . . .
H1 H 0.526996 0.457788 0.602429 0.027 Uiso 1 1 calc R . . .
C2 C 0.53928(13) 0.31313(18) 0.83134(15) 0.0227(4) Uani 1 1 d . . . .
H2 H 0.515941 0.278772 0.886913 0.027 Uiso 0.5 1 calc R P A 2
N2 N 0.64069(11) 0.48526(15) 0.51499(12) 0.0212(3) Uani 1 1 d . . . .
C3 C 0.63410(13) 0.30314(18) 0.83936(15) 0.0230(4) Uani 1 1 d . . . .
H3 H 0.688286 0.260566 0.901870 0.028 Uiso 1 1 calc R . . .
N3 N 0.5092(2) 0.2625(4) 0.9140(3) 0.0306(7) Uani 0.5 1 d . P B 1
H3A H 0.551975 0.220341 0.977134 0.037 Uiso 0.5 1 calc R P B 1
H3B H 0.446939 0.272005 0.903995 0.037 Uiso 0.5 1 calc R P B 1
C4 C 0.63810(13) 0.36717(18) 0.73845(15) 0.0224(4) Uani 1 1 d . . . .
C5 C 0.72122(13) 0.37530(18) 0.71121(15) 0.0220(4) Uani 1 1 d . . . .
C6 C 0.72107(13) 0.43014(18) 0.60692(15) 0.0214(4) Uani 1 1 d . . . .
C7 C 0.80896(13) 0.43461(18) 0.58175(15) 0.0230(4) Uani 1 1 d . . . .
H7 H 0.873672 0.403142 0.631434 0.028 Uiso 1 1 calc R . . .
C8 C 0.78064(13) 0.49189(18) 0.47460(15) 0.0221(4) Uani 1 1 d . . . .
H8 H 0.821479 0.508200 0.433560 0.026 Uiso 1 1 calc R . . .
C9 C 0.67573(13) 0.52420(17) 0.43331(15) 0.0207(4) Uani 1 1 d . . . .
C10 C 0.62011(13) 0.58420(17) 0.32249(15) 0.0208(4) Uani 1 1 d . . . .
C11 C 0.81687(13) 0.32147(19) 0.80249(16) 0.0243(4) Uani 1 1 d . . . .
C12 C 0.86415(14) 0.2068(2) 0.77941(18) 0.0304(4) Uani 1 1 d . . . .
H12 H 0.835571 0.162212 0.704832 0.036 Uiso 1 1 calc R . . .
C13 C 0.95324(15) 0.1573(2) 0.8654(2) 0.0384(5) Uani 1 1 d . . . .
H13 H 0.985484 0.079888 0.848726 0.046 Uiso 1 1 calc R . . .
C14 C 0.99458(15) 0.2202(2) 0.97429(19) 0.0383(5) Uani 1 1 d . . . .
H14 H 1.054896 0.185638 1.032852 0.046 Uiso 1 1 calc R . . .
C15 C 0.94824(14) 0.3335(2) 0.99827(18) 0.0359(5) Uani 1 1 d . . . .
H15 H 0.976584 0.376736 1.073453 0.043 Uiso 1 1 calc R . . .
C16 C 0.86027(14) 0.3843(2) 0.91252(17) 0.0286(4) Uani 1 1 d . . . .
H16 H 0.829318 0.463062 0.929281 0.034 Uiso 1 1 calc R . . .
C17 C 0.67416(13) 0.61549(18) 0.24677(15) 0.0223(4) Uani 1 1 d . . . .
C18 C 0.65575(16) 0.5389(2) 0.14557(18) 0.0360(5) Uani 1 1 d . . . .
H18 H 0.607725 0.466411 0.123502 0.043 Uiso 1 1 calc R . . .
C19 C 0.70698(18) 0.5673(3) 0.0763(2) 0.0434(6) Uani 1 1 d . . . .
H19 H 0.692494 0.515947 0.005913 0.052 Uiso 1 1 calc R . . .
C20 C 0.77904(15) 0.6699(2) 0.10920(18) 0.0348(5) Uani 1 1 d . . . .
H20 H 0.815382 0.687323 0.062887 0.042 Uiso 1 1 calc R . . .
C21 C 0.79781(14) 0.7468(2) 0.20945(17) 0.0300(4) Uani 1 1 d . . . .
H21 H 0.847099 0.817513 0.232310 0.036 Uiso 1 1 calc R . . .
C22 C 0.74502(13) 0.72105(19) 0.27685(16) 0.0256(4) Uani 1 1 d . . . .
H22 H 0.757233 0.776203 0.344724 0.031 Uiso 1 1 calc R . . .

loop_
_atom_site_aniso_label
_atom_site_aniso_U_11
_atom_site_aniso_U_22
_atom_site_aniso_U_33
_atom_site_aniso_U_23
_atom_site_aniso_U_13
_atom_site_aniso_U_12
C1 0.0244(9) 0.0221(8) 0.0206(8) -0.0002(6) 0.0127(7) 0.0008(7)
N1 0.0212(7) 0.0267(8) 0.0200(7) 0.0050(6) 0.0100(6) 0.0032(6)
C2 0.0249(9) 0.0233(8) 0.0216(8) 0.0011(7) 0.0110(7) -0.0003(7)
N2 0.0220(7) 0.0227(7) 0.0200(7) 0.0006(6) 0.0098(6) 0.0009(5)
C3 0.0219(8) 0.0238(8) 0.0229(8) 0.0022(7) 0.0088(7) 0.0011(7)
N3 0.0272(16) 0.0395(18) 0.0284(16) 0.0082(14) 0.0149(14) 0.0054(13)
C4 0.0231(9) 0.0219(8) 0.0229(8) 0.0008(7) 0.0101(7) 0.0016(7)
C5 0.0223(9) 0.0231(8) 0.0220(8) 0.0008(7) 0.0105(7) 0.0019(7)
C6 0.0211(8) 0.0212(8) 0.0224(8) -0.0008(7) 0.0093(7) -0.0012(6)
C7 0.0207(8) 0.0243(9) 0.0245(9) -0.0012(7) 0.0096(7) 0.0002(7)
C8 0.0213(8) 0.0234(8) 0.0235(8) -0.0014(7) 0.0113(7) -0.0016(6)
C9 0.0231(8) 0.0208(8) 0.0196(8) -0.0026(6) 0.0101(7) -0.0026(6)
C10 0.0233(8) 0.0213(8) 0.0203(8) -0.0023(6) 0.0115(7) -0.0014(6)
C11 0.0214(8) 0.0284(9) 0.0255(9) 0.0074(7) 0.0120(7) 0.0015(7)
C12 0.0278(9) 0.0330(10) 0.0341(10) 0.0081(8) 0.0164(8) 0.0057(8)
C13 0.0297(10) 0.0400(11) 0.0511(13) 0.0149(10) 0.0222(10) 0.0101(9)
C14 0.0201(9) 0.0507(13) 0.0404(12) 0.0204(10) 0.0085(8) 0.0033(9)
C15 0.0262(10) 0.0464(12) 0.0301(10) 0.0080(9) 0.0064(8) -0.0059(9)
C16 0.0249(9) 0.0323(10) 0.0281(9) 0.0040(8) 0.0105(8) 0.0002(7)
C17 0.0218(8) 0.0257(9) 0.0205(8) 0.0008(7) 0.0100(7) 0.0021(7)
C18 0.0406(11) 0.0417(12) 0.0328(10) -0.0120(9) 0.0223(9) -0.0135(9)
C19 0.0528(14) 0.0538(14) 0.0356(11) -0.0136(10) 0.0303(11) -0.0107(11)
C20 0.0353(11) 0.0465(12) 0.0304(10) 0.0066(9) 0.0212(9) 0.0020(9)
C21 0.0250(9) 0.0361(10) 0.0275(9) 0.0062(8) 0.0096(8) -0.0048(8)
C22 0.0281(9) 0.0275(9) 0.0205(8) 0.0015(7) 0.0092(7) -0.0004(7)

loop_
_atom_type_symbol
_atom_type_description
_atom_type_scat_dispersion_real
_atom_type_scat_dispersion_imag
_atom_type_scat_source
C C 0.0033 0.0016 'International Tables Vol C Tables 4.2.6.8 and 6.1.1.4'
H H 0.0000 0.0000 'International Tables Vol C Tables 4.2.6.8 and 6.1.1.4'
N N 0.0061 0.0033 'International Tables Vol C Tables 4.2.6.8 and 6.1.1.4'

loop_
_geom_angle_atom_site_label_1
_geom_angle_atom_site_label_2
_geom_angle_atom_site_label_3
_geom_angle
_geom_angle_site_symmetry_1
_geom_angle_site_symmetry_3
N1 C1 C2 106.45(14) . .
N1 C1 C10 125.67(15) . 3_666
C10 C1 C2 127.84(16) 3_666 .
C1 N1 H1 124.9 . .
C4 N1 C1 110.27(14) . .
C4 N1 H1 124.9 . .
C1 C2 H2 126.1 . .
C3 C2 C1 107.72(15) . .
C3 C2 H2 126.1 . .
C3 C2 N3 124.1(2) . .
N3 C2 C1 128.2(2) . .
C9 N2 C6 105.30(14) . .
C2 C3 H3 125.7 . .
C2 C3 C4 108.53(15) . .
C4 C3 H3 125.7 . .
C2 N3 H3A 120.0 . .
C2 N3 H3B 120.0 . .
H3A N3 H3B 120.0 . .
N1 C4 C3 107.02(15) . .
N1 C4 C5 126.40(16) . .
C5 C4 C3 126.53(16) . .
C4 C5 C11 116.37(15) . .
C6 C5 C4 125.18(16) . .
C6 C5 C11 118.45(15) . .
N2 C6 C5 126.17(16) . .
N2 C6 C7 110.58(15) . .
C5 C6 C7 123.25(16) . .
C6 C7 H7 126.7 . .
C8 C7 C6 106.52(15) . .
C8 C7 H7 126.7 . .
C7 C8 H8 126.5 . .
C7 C8 C9 106.98(15) . .
C9 C8 H8 126.5 . .
N2 C9 C8 110.61(15) . .
N2 C9 C10 126.43(16) . .
C10 C9 C8 122.94(15) . .
C1 C10 C9 125.79(16) 3_666 .
C1 C10 C17 117.28(15) 3_666 .
C9 C10 C17 116.93(15) . .
C12 C11 C5 120.83(17) . .
C16 C11 C5 120.61(16) . .
C16 C11 C12 118.56(17) . .
C11 C12 H12 119.8 . .
C11 C12 C13 120.3(2) . .
C13 C12 H12 119.8 . .
C12 C13 H13 119.9 . .
C14 C13 C12 120.2(2) . .
C14 C13 H13 119.9 . .
C13 C14 H14 120.0 . .
C13 C14 C15 119.95(19) . .
C15 C14 H14 120.0 . .
C14 C15 H15 120.0 . .
C14 C15 C16 120.0(2) . .
C16 C15 H15 120.0 . .
C11 C16 H16 119.5 . .
C15 C16 C11 120.90(19) . .
C15 C16 H16 119.5 . .
C18 C17 C10 120.69(16) . .
C18 C17 C22 118.43(17) . .
C22 C17 C10 120.88(15) . .
C17 C18 H18 119.8 . .
C17 C18 C19 120.48(19) . .
C19 C18 H18 119.8 . .
C18 C19 H19 119.8 . .
C20 C19 C18 120.31(19) . .
C20 C19 H19 119.8 . .
C19 C20 H20 120.2 . .
C21 C20 C19 119.65(18) . .
C21 C20 H20 120.2 . .
C20 C21 H21 120.0 . .
C20 C21 C22 120.08(18) . .
C22 C21 H21 120.0 . .
C17 C22 H22 119.5 . .
C21 C22 C17 121.01(17) . .
C21 C22 H22 119.5 . .

loop_
_geom_bond_atom_site_label_1
_geom_bond_atom_site_label_2
_geom_bond_distance
_geom_bond_site_symmetry_2
C1 N1 1.377(2) .
C1 C2 1.441(2) .
C1 C10 1.394(2) 3_666
N1 H1 0.8800 .
N1 C4 1.373(2) .
C2 H2 0.9500 .
C2 C3 1.366(2) .
C2 N3 1.367(3) .
N2 C6 1.373(2) .
N2 C9 1.369(2) .
C3 H3 0.9500 .
C3 C4 1.422(2) .
N3 H3A 0.8800 .
N3 H3B 0.8800 .
C4 C5 1.403(2) .
C5 C6 1.401(2) .
C5 C11 1.496(2) .
C6 C7 1.455(2) .
C7 H7 0.9500 .
C7 C8 1.342(2) .
C8 H8 0.9500 .
C8 C9 1.452(2) .
C9 C10 1.408(2) .
C10 C17 1.495(2) .
C11 C12 1.395(3) .
C11 C16 1.390(3) .
C12 H12 0.9500 .
C12 C13 1.396(3) .
C13 H13 0.9500 .
C13 C14 1.378(3) .
C14 H14 0.9500 .
C14 C15 1.382(3) .
C15 H15 0.9500 .
C15 C16 1.389(3) .
C16 H16 0.9500 .
C17 C18 1.387(3) .
C17 C22 1.393(2) .
C18 H18 0.9500 .
C18 C19 1.388(3) .
C19 H19 0.9500 .
C19 C20 1.384(3) .
C20 H20 0.9500 .
C20 C21 1.377(3) .
C21 H21 0.9500 .
C21 C22 1.382(3) .
C22 H22 0.9500 .

loop_
_geom_torsion_atom_site_label_1
_geom_torsion_atom_site_label_2
_geom_torsion_atom_site_label_3
_geom_torsion_atom_site_label_4
_geom_torsion
_geom_torsion_site_symmetry_1
_geom_torsion_site_symmetry_4
C1 N1 C4 C3 0.6(2) . .
C1 N1 C4 C5 178.19(17) . .
C1 C2 C3 C4 -0.1(2) . .
C1 C10 C17 C18 -69.1(2) 3_666 .
C1 C10 C17 C22 111.67(19) 3_666 .
N1 C1 C2 C3 0.44(19) . .
N1 C1 C2 N3 -179.9(2) . .
N1 C4 C5 C6 -2.1(3) . .
N1 C4 C5 C11 177.41(17) . .
C2 C1 N1 C4 -0.62(19) . .
C2 C3 C4 N1 -0.3(2) . .
C2 C3 C4 C5 -177.90(17) . .
N2 C6 C7 C8 -0.2(2) . .
N2 C9 C10 C1 0.2(3) . 3_666
N2 C9 C10 C17 -178.76(16) . .
C3 C4 C5 C6 175.08(17) . .
C3 C4 C5 C11 -5.4(3) . .
N3 C2 C3 C4 -179.8(2) . .
C4 C5 C6 N2 0.4(3) . .
C4 C5 C6 C7 -179.09(16) . .
C4 C5 C11 C12 116.18(19) . .
C4 C5 C11 C16 -63.4(2) . .
C5 C6 C7 C8 179.28(17) . .
C5 C11 C12 C13 -179.82(17) . .
C5 C11 C16 C15 178.99(17) . .
C6 N2 C9 C8 0.39(18) . .
C6 N2 C9 C10 178.88(16) . .
C6 C5 C11 C12 -64.3(2) . .
C6 C5 C11 C16 116.1(2) . .
C6 C7 C8 C9 0.47(19) . .
C7 C8 C9 N2 -0.6(2) . .
C7 C8 C9 C10 -179.11(16) . .
C8 C9 C10 C1 178.48(16) . 3_666
C8 C9 C10 C17 -0.4(2) . .
C9 N2 C6 C5 -179.61(17) . .
C9 N2 C6 C7 -0.10(19) . .
C9 C10 C17 C18 109.9(2) . .
C9 C10 C17 C22 -69.3(2) . .
C10 C1 N1 C4 -178.54(17) 3_666 .
C10 C1 C2 C3 178.30(17) 3_666 .
C10 C1 C2 N3 -2.0(3) 3_666 .
C10 C17 C18 C19 -179.2(2) . .
C10 C17 C22 C21 177.53(17) . .
C11 C5 C6 N2 -179.16(16) . .
C11 C5 C6 C7 1.4(3) . .
C11 C12 C13 C14 0.8(3) . .
C12 C11 C16 C15 -0.6(3) . .
C12 C13 C14 C15 -0.6(3) . .
C13 C14 C15 C16 -0.2(3) . .
C14 C15 C16 C11 0.9(3) . .
C16 C11 C12 C13 -0.2(3) . .
C17 C18 C19 C20 1.8(4) . .
C18 C17 C22 C21 -1.7(3) . .
C18 C19 C20 C21 -1.9(4) . .
C19 C20 C21 C22 0.2(3) . .
C20 C21 C22 C17 1.7(3) . .
C22 C17 C18 C19 0.0(3) . .
